data_1530860
loop_
_publ_author_name
'Tabachenko, V.V.'
'Balashov, V.L.'
'Kovba, L.M.'
'Serezhkin, V.N.'

_publ_section_title
;
 Crystal Structure of Barium Uranyl Molybdate Ba (U O2)3 (Mo O4)4 (H2 O)4
;
_journal_name_full
;
Koordinatsionnaya Khimiya (= Coordination Chemistry (USSR))
;
_journal_page_first 854
_journal_page_last 857
_journal_volume 10
_journal_year 1984
_chemical_formula_sum 'Ba H8 Mo4 O26 U3'
_chemical_name_systematic 'Ba (U O2)3 (Mo O4)4 (H2 O)4'
_space_group_IT_number 61
_symmetry_space_group_name_Hall '-P 2ac 2ab'
_symmetry_space_group_name_H-M 'P b c a'
_cell_angle_alpha 90
_cell_angle_beta 90
_cell_angle_gamma 90
_cell_formula_units_Z 8
_cell_length_a 17.797
_cell_length_b 11.975
_cell_length_c 23.33
_cell_volume 4972.068
_citation_journal_id_ASTM KOKHDC
_cod_data_source_file Tabachenko_KOKHDC_1984_1168.cif
_cod_data_source_block H8Ba1Mo4O26U3
_cod_original_formula_sum 'H8 Ba1 Mo4 O26 U3'
_cod_database_code 1530860

loop_
_symmetry_equiv_pos_as_xyz
x,y,z
-x+1/2,-y,z+1/2
x+1/2,-y+1/2,-z
-x,y+1/2,-z+1/2
-x,-y,-z
x-1/2,y,-z-1/2
-x-1/2,y-1/2,z
x,-y-1/2,z-1/2

loop_
_atom_site_label
_atom_site_type_symbol
_atom_site_fract_x
_atom_site_fract_y
_atom_site_fract_z
_atom_site_occupancy
_atom_site_U_iso_or_equiv
O14 O-2 0.257 0.008 0.01 1 0.0
O4 O-2 0.455 0.25 0.021 1 0.0
O19 O-2 0.046 0.202 0.192 1 0.0
O10 O-2 0.457 0.115 0.214 1 0.0
Mo4 Mo+6 0.1973 0.4443 0.4525 1 0.0
O26 O-2 0.195 0.226 0.242 1 0.0
O20 O-2 0.08 0.248 0.341 1 0.0
U2 U+6 0.06166 0.22675 0.26716 1 0.0
Mo2 Mo+6 0.379 0.0491 0.2416 1 0.0
Ba1 Ba+2 0.0616 0.2618 0.0662 1 0.0
O11 O-2 0.299 0.073 0.197 1 0.0
O24 O-2 0.11 0.11 0.469 1 0.0
O23 O-2 0.02 0.483 0.085 1 0.0
O5 O-2 0.321 0.328 0.295 1 0.0
O21 O-2 0.23 0.168 0.375 1 0.0
U1 U+6 0.2487 0.00533 0.10886 1 0.0
O9 O-2 0.362 0.107 0.309 1 0.0
Mo1 Mo+6 0.3632 0.2526 0.0423 1 0.0
O17 O-2 0.183 0.395 0.109 1 0.0
O18 O-2 0.182 0.119 0.108 1 0.0
Mo3 Mo+6 0.3719 0.4117 0.2473 1 0.0
O16 O-2 0.138 0.344 0.479 1 0.0
O2 O-2 0.347 0.383 0.077 1 0.0
O7 O-2 0.109 0.044 0.277 1 0.0
O13 O-2 0.358 0.059 0.429 1 0.0
O15 O-2 0.256 0.396 0.396 1 0.0
O6 O-2 0.458 0.345 0.228 1 0.0
O22 O-2 0.412 0.275 0.391 1 0.0
U3 U+6 0.32005 0.2256 0.38263 1 0.0
O25 O-2 0.018 0.043 0.073 1 0.0
O12 O-2 0.106 0.406 0.249 1 0.0
O3 O-2 0.343 0.137 0.088 1 0.0
O8 O-2 0.315 0.426 0.186 1 0.0
O1 O-2 0.302 0.257 0.483 1 0.0
